data_4119790
loop_
_publ_author_name
'Yanfeng Jiang'
'Olivier Blacque'
'Thomas Fox'
'Heinz Berke'

_publ_contact_author 'Dr. Blacque, Olivier'
_publ_contact_author_email oblacque@aci.uzh.ch
_publ_contact_author_fax '+41 44 63 54 681'
_publ_contact_author_phone '+41 44 63 54 651'
_publ_section_title
;
 Catalytic CO2 Activation Assisted by Rhenium Hydride/B(C6F5)3 Frustrated
 Lewis Pairs-Metal Hydrides Functioning as FLP Bases
;
_journal_name_full 'Journal of the American Chemical Society'
_journal_page_first 7751
_journal_page_last 7760
_journal_paper_doi 10.1021/ja402381d
_journal_volume 135
_journal_year 2013
_chemical_formula_moiety 'C74 H86 B2 Br2 F30 N2 O6 P4 Re2'
_chemical_formula_sum 'C74 H86 B2 Br2 F30 N2 O6 P4 Re2'
_chemical_formula_weight 2347.17
_chemical_name_systematic
;
Bromo-bridged rhenium mononitrosyl tris(pentafluorophenyl)boron-formato
 bis(triisopropylphosphine) dimer
;
_space_group_IT_number 2
_symmetry_cell_setting triclinic
_symmetry_space_group_name_Hall '-P 1'
_symmetry_space_group_name_H-M 'P -1'
_atom_sites_solution_hydrogens geom
_atom_sites_solution_primary direct
_atom_sites_solution_secondary difmap
_audit_creation_method SHELXL-97
_audit_update_record
;
2013-03-04 # Formatted by publCIF
;
_cell_angle_alpha 66.714(4)
_cell_angle_beta 67.003(5)
_cell_angle_gamma 88.786(3)
_cell_formula_units_Z 1
_cell_length_a 13.3460(7)
_cell_length_b 13.8548(3)
_cell_length_c 13.9495(7)
_cell_measurement_reflns_used 18882
_cell_measurement_temperature 183(2)
_cell_measurement_theta_max 32.65
_cell_measurement_theta_min 2.12
_cell_volume 2153.7(2)
_computing_cell_refinement
;
CrysAlisPro, version 1.171.35.11 (Agilent, 2011)
;
_computing_data_collection
;
CrysAlisPro, version 1.171.35.11 (Agilent, 2011)
;
_computing_data_reduction
;
CrysAlisPro, version 1.171.35.11 (Agilent, 2011)
;
_computing_molecular_graphics
;
<i>ORTEP-3 for Windows</i> (Farrugia, 1997) and/or <i>Mercury</i> (Macrae et
al.,
2006)
;
_computing_publication_material
; 
<i>WinGX</i> (Farrugia, 1999), <i>PLATON for Windows</i> (Spek, 2003) and
<i>publCIF</i> (Westrip, 2010)
;
_computing_structure_refinement ' SHELXL97 (Sheldrick, 2008)'
_computing_structure_solution ' SHELXS97 (Sheldrick, 2008) '
_diffrn_ambient_temperature 183(2)
_diffrn_detector_area_resol_mean 10.3801
_diffrn_measured_fraction_theta_full 0.999
_diffrn_measured_fraction_theta_max 0.999
_diffrn_measurement_device_type 'Xcalibur, Atlas, Gemini'
_diffrn_measurement_method 'omega scans'
_diffrn_radiation_monochromator mirror
_diffrn_radiation_source 'Mova (Mo) x-ray Source'
_diffrn_radiation_type MoK\a
_diffrn_radiation_wavelength 0.71073
_diffrn_reflns_av_R_equivalents 0.0284
_diffrn_reflns_av_sigmaI/netI 0.0353
_diffrn_reflns_limit_h_max 19
_diffrn_reflns_limit_h_min -18
_diffrn_reflns_limit_k_max 19
_diffrn_reflns_limit_k_min -19
_diffrn_reflns_limit_l_max 19
_diffrn_reflns_limit_l_min -19
_diffrn_reflns_number 39093
_diffrn_reflns_theta_full 30.51
_diffrn_reflns_theta_max 30.51
_diffrn_reflns_theta_min 2.13
_diffrn_standards_number 0
_exptl_absorpt_coefficient_mu 3.925
_exptl_absorpt_correction_T_max 0.761
_exptl_absorpt_correction_T_min 0.527
_exptl_absorpt_correction_type analytical
_exptl_absorpt_process_details
;
CrysAlisPro, Version 1.171.35.11 (Agilent Technologies, 2011)
Analytical numeric absorption correction using a multifaceted crystal
model based on expressions derived by R.C. Clark & J.S. Reid.
(Clark, R. C. & Reid, J. S. (1995). Acta Cryst. A51, 887-897)
;
_exptl_crystal_colour red
_exptl_crystal_density_diffrn 1.810
_exptl_crystal_description prism
_exptl_crystal_F_000 1152
_exptl_crystal_size_max 0.26
_exptl_crystal_size_mid 0.10
_exptl_crystal_size_min 0.08
_refine_diff_density_max 2.582
_refine_diff_density_min -1.447
_refine_diff_density_rms 0.119
_refine_ls_extinction_method none
_refine_ls_goodness_of_fit_ref 1.093
_refine_ls_hydrogen_treatment constr
_refine_ls_matrix_type full
_refine_ls_number_parameters 562
_refine_ls_number_reflns 13126
_refine_ls_number_restraints 0
_refine_ls_restrained_S_all 1.093
_refine_ls_R_factor_all 0.0371
_refine_ls_R_factor_gt 0.0253
_refine_ls_shift/su_max 0.002
_refine_ls_shift/su_mean 0.000
_refine_ls_structure_factor_coef Fsqd
_refine_ls_weighting_details 'w=1/[\s^2^(Fo^2^)+(0.0166P)^2^+1.8107P] where P=(Fo^2^+2Fc^2^)/3'
_refine_ls_weighting_scheme calc
_refine_ls_wR_factor_gt 0.0493
_refine_ls_wR_factor_ref 0.0543
_reflns_number_gt 11344
_reflns_number_total 13126
_reflns_threshold_expression >2sigma(I)
_cod_data_source_file ja402381d_si_002.cif
_cod_data_source_block 3a
_cod_database_code 4119790

loop_
_symmetry_equiv_pos_as_xyz
'x, y, z'
'-x, -y, -z'

loop_
_atom_site_label
_atom_site_type_symbol
_atom_site_fract_x
_atom_site_fract_y
_atom_site_fract_z
_atom_site_U_iso_or_equiv
_atom_site_adp_type
_atom_site_occupancy
_atom_site_symmetry_multiplicity
_atom_site_calc_flag
_atom_site_refinement_flags
C1 C 0.2519(2) -0.33993(18) 0.9146(2) 0.0249(5) Uani 1 1 d .
H1 H 0.2016 -0.3467 0.8810 0.030 Uiso 1 1 calc R
C2 C 0.1818(3) -0.3831(2) 1.0439(3) 0.0383(7) Uani 1 1 d .
H2A H 0.1481 -0.4551 1.0722 0.057 Uiso 1 1 calc R
H2B H 0.1256 -0.3399 1.0588 0.057 Uiso 1 1 calc R
H2C H 0.2278 -0.3814 1.0818 0.057 Uiso 1 1 calc R
C3 C 0.3356(2) -0.4146(2) 0.8917(3) 0.0326(7) Uani 1 1 d .
H3A H 0.3754 -0.4251 0.9385 0.049 Uiso 1 1 calc R
H3B H 0.3863 -0.3835 0.8122 0.049 Uiso 1 1 calc R
H3C H 0.2975 -0.4818 0.9101 0.049 Uiso 1 1 calc R
C4 C 0.4405(2) -0.1861(2) 0.8658(2) 0.0227(5) Uani 1 1 d .
H4 H 0.4660 -0.1095 0.8329 0.027 Uiso 1 1 calc R
C5 C 0.4184(3) -0.2269(3) 0.9932(3) 0.0370(7) Uani 1 1 d .
H5A H 0.3980 -0.3029 1.0298 0.055 Uiso 1 1 calc R
H5B H 0.3595 -0.1952 1.0300 0.055 Uiso 1 1 calc R
H5C H 0.4838 -0.2080 0.9991 0.055 Uiso 1 1 calc R
C6 C 0.5400(2) -0.2314(2) 0.8067(2) 0.0297(6) Uani 1 1 d .
H6A H 0.6054 -0.2004 0.8037 0.045 Uiso 1 1 calc R
H6B H 0.5483 -0.2149 0.7301 0.045 Uiso 1 1 calc R
H6C H 0.5285 -0.3072 0.8493 0.045 Uiso 1 1 calc R
C7 C 0.2224(2) -0.13475(19) 0.9280(2) 0.0223(5) Uani 1 1 d .
H7 H 0.2106 -0.1801 1.0073 0.027 Uiso 1 1 calc R
C8 C 0.1085(2) -0.1317(2) 0.9277(2) 0.0288(6) Uani 1 1 d .
H8A H 0.0603 -0.1140 0.9883 0.043 Uiso 1 1 calc R
H8B H 0.0795 -0.2001 0.9391 0.043 Uiso 1 1 calc R
H8C H 0.1137 -0.0790 0.8553 0.043 Uiso 1 1 calc R
C9 C 0.2737(2) -0.0238(2) 0.9015(3) 0.0309(6) Uani 1 1 d .
H9A H 0.2977 0.0211 0.8212 0.046 Uiso 1 1 calc R
H9B H 0.3357 -0.0300 0.9211 0.046 Uiso 1 1 calc R
H9C H 0.2198 0.0067 0.9456 0.046 Uiso 1 1 calc R
C10 C 0.2362(2) -0.30859(19) 0.5835(2) 0.0240(5) Uani 1 1 d .
H10 H 0.1700 -0.3312 0.5785 0.029 Uiso 1 1 calc R
C11 C 0.2483(2) -0.40216(19) 0.6818(3) 0.0309(6) Uani 1 1 d .
H11A H 0.2481 -0.4653 0.6690 0.046 Uiso 1 1 calc R
H11B H 0.1880 -0.4130 0.7531 0.046 Uiso 1 1 calc R
H11C H 0.3165 -0.3868 0.6849 0.046 Uiso 1 1 calc R
C12 C 0.3326(2) -0.2875(2) 0.4686(3) 0.0311(6) Uani 1 1 d .
H12A H 0.3984 -0.2578 0.4661 0.047 Uiso 1 1 calc R
H12B H 0.3166 -0.2384 0.4070 0.047 Uiso 1 1 calc R
H12C H 0.3432 -0.3532 0.4607 0.047 Uiso 1 1 calc R
C13 C 0.0715(2) -0.2282(2) 0.7333(2) 0.0234(5) Uani 1 1 d .
H13 H 0.0838 -0.2573 0.8035 0.028 Uiso 1 1 calc R
C14 C -0.0064(2) -0.3160(2) 0.7439(3) 0.0368(7) Uani 1 1 d .
H14A H -0.0748 -0.3314 0.8098 0.055 Uiso 1 1 calc R
H14B H 0.0271 -0.3791 0.7525 0.055 Uiso 1 1 calc R
H14C H -0.0200 -0.2922 0.6762 0.055 Uiso 1 1 calc R
C15 C 0.0118(2) -0.1327(2) 0.7358(3) 0.0319(6) Uani 1 1 d .
H15A H -0.0166 -0.1106 0.6781 0.048 Uiso 1 1 calc R
H15B H 0.0625 -0.0751 0.7208 0.048 Uiso 1 1 calc R
H15C H -0.0480 -0.1528 0.8100 0.048 Uiso 1 1 calc R
C16 C 0.1950(2) -0.09686(19) 0.4797(2) 0.0216(5) Uani 1 1 d .
H16 H 0.2635 -0.0926 0.4158 0.026 Uiso 1 1 calc R
C17 C 0.1863(2) 0.0187(2) 0.4632(2) 0.0263(6) Uani 1 1 d .
H17A H 0.1846 0.0595 0.3901 0.039 Uiso 1 1 calc R
H17B H 0.2489 0.0485 0.4659 0.039 Uiso 1 1 calc R
H17C H 0.1200 0.0207 0.5232 0.039 Uiso 1 1 calc R
C18 C 0.1035(2) -0.1394(2) 0.4596(3) 0.0323(6) Uani 1 1 d .
H18A H 0.0330 -0.1394 0.5156 0.048 Uiso 1 1 calc R
H18B H 0.1108 -0.2107 0.4666 0.048 Uiso 1 1 calc R
H18C H 0.1094 -0.0948 0.3841 0.048 Uiso 1 1 calc R
C19 C 0.27266(18) 0.10452(17) 0.6185(2) 0.0162(4) Uani 1 1 d .
H19 H 0.3301 0.1508 0.5510 0.019 Uiso 1 1 calc R
C20 C 0.22866(19) 0.27544(17) 0.7431(2) 0.0185(5) Uani 1 1 d .
C21 C 0.3274(2) 0.24504(18) 0.7481(2) 0.0222(5) Uani 1 1 d .
C22 C 0.3625(2) 0.2447(2) 0.8286(3) 0.0288(6) Uani 1 1 d .
C23 C 0.2990(3) 0.2796(2) 0.9095(3) 0.0330(6) Uani 1 1 d .
C24 C 0.2020(2) 0.3131(2) 0.9076(2) 0.0292(6) Uani 1 1 d .
C25 C 0.1689(2) 0.31050(19) 0.8265(2) 0.0218(5) Uani 1 1 d .
C26 C 0.06072(19) 0.27615(18) 0.6787(2) 0.0184(5) Uani 1 1 d .
C27 C 0.0356(2) 0.37892(19) 0.6422(2) 0.0234(5) Uani 1 1 d .
C28 C -0.0686(2) 0.4025(2) 0.6580(2) 0.0275(6) Uani 1 1 d .
C29 C -0.1555(2) 0.3215(2) 0.7120(2) 0.0289(6) Uani 1 1 d .
C30 C -0.1364(2) 0.2179(2) 0.7518(2) 0.0263(6) Uani 1 1 d .
C31 C -0.0303(2) 0.19774(19) 0.7348(2) 0.0220(5) Uani 1 1 d .
C32 C 0.26392(19) 0.33483(17) 0.5155(2) 0.0182(5) Uani 1 1 d .
C33 C 0.3506(2) 0.41612(18) 0.4705(2) 0.0227(5) Uani 1 1 d .
C34 C 0.4068(2) 0.47875(19) 0.3543(3) 0.0287(6) Uani 1 1 d .
C35 C 0.3777(2) 0.4630(2) 0.2775(2) 0.0315(7) Uani 1 1 d .
C36 C 0.2917(2) 0.3845(2) 0.3165(2) 0.0283(6) Uani 1 1 d .
C37 C 0.2381(2) 0.32268(19) 0.4333(2) 0.0222(5) Uani 1 1 d .
N1 N 0.44190(16) -0.21406(15) 0.61442(18) 0.0180(4) Uani 1 1 d .
O1 O 0.50125(15) -0.27663(13) 0.59739(17) 0.0280(4) Uani 1 1 d .
O2 O 0.27228(13) 0.00667(12) 0.65347(15) 0.0179(3) Uani 1 1 d .
O3 O 0.19490(13) 0.14118(12) 0.67484(14) 0.0174(3) Uani 1 1 d .
Br1 Br 0.536283(18) 0.007671(17) 0.59778(2) 0.01786(5) Uani 1 1 d .
Re1 Re 0.366112(7) -0.113722(7) 0.630115(8) 0.01368(3) Uani 1 1 d .
P1 P 0.31607(5) -0.19706(5) 0.83846(5) 0.01749(12) Uani 1 1 d .
P2 P 0.21123(5) -0.18809(5) 0.61188(6) 0.01748(12) Uani 1 1 d .
B1 B 0.1898(2) 0.26003(19) 0.6515(2) 0.0168(5) Uani 1 1 d .
F1 F 0.39463(12) 0.21231(12) 0.66950(14) 0.0293(4) Uani 1 1 d .
F2 F 0.45805(15) 0.21209(15) 0.82787(18) 0.0437(5) Uani 1 1 d .
F3 F 0.33117(18) 0.28192(17) 0.98865(18) 0.0532(5) Uani 1 1 d .
F4 F 0.13926(15) 0.34936(15) 0.98481(16) 0.0444(5) Uani 1 1 d .
F5 F 0.07277(12) 0.34622(13) 0.83292(14) 0.0314(4) Uani 1 1 d .
F6 F 0.11603(13) 0.46293(11) 0.59208(15) 0.0328(4) Uani 1 1 d .
F7 F -0.08609(15) 0.50434(13) 0.62246(16) 0.0442(5) Uani 1 1 d .
F8 F -0.25790(13) 0.34206(15) 0.72723(16) 0.0428(5) Uani 1 1 d .
F9 F -0.22055(13) 0.13767(14) 0.80511(16) 0.0412(4) Uani 1 1 d .
F10 F -0.02044(13) 0.09378(11) 0.77837(16) 0.0350(4) Uani 1 1 d .
F11 F 0.38476(13) 0.43736(12) 0.54001(15) 0.0323(4) Uani 1 1 d .
F12 F 0.49211(15) 0.55385(13) 0.31684(17) 0.0468(5) Uani 1 1 d .
F13 F 0.43210(16) 0.52267(14) 0.16456(15) 0.0477(5) Uani 1 1 d .
F14 F 0.26060(15) 0.36902(15) 0.24252(15) 0.0429(4) Uani 1 1 d .
F15 F 0.15464(13) 0.24639(12) 0.46698(14) 0.0308(4) Uani 1 1 d .

loop_
_atom_site_aniso_label
_atom_site_aniso_U_11
_atom_site_aniso_U_22
_atom_site_aniso_U_33
_atom_site_aniso_U_23
_atom_site_aniso_U_13
_atom_site_aniso_U_12
C1 0.0250(13) 0.0165(11) 0.0227(13) -0.0028(10) -0.0053(11) 0.0010(9)
C2 0.0354(16) 0.0238(13) 0.0281(16) 0.0013(12) 0.0015(13) 0.0011(12)
C3 0.0353(15) 0.0178(12) 0.0346(16) -0.0067(11) -0.0094(13) 0.0090(11)
C4 0.0213(12) 0.0244(12) 0.0211(13) -0.0069(10) -0.0103(10) 0.0062(10)
C5 0.0351(16) 0.0487(18) 0.0254(15) -0.0091(14) -0.0176(13) 0.0116(14)
C6 0.0220(13) 0.0330(14) 0.0299(15) -0.0083(12) -0.0120(12) 0.0102(11)
C7 0.0251(12) 0.0219(11) 0.0175(12) -0.0082(10) -0.0068(10) 0.0075(10)
C8 0.0232(13) 0.0341(14) 0.0282(15) -0.0154(12) -0.0078(11) 0.0102(11)
C9 0.0422(16) 0.0257(13) 0.0312(15) -0.0159(12) -0.0179(14) 0.0097(12)
C10 0.0263(13) 0.0180(11) 0.0295(14) -0.0141(11) -0.0089(11) 0.0000(9)
C11 0.0370(15) 0.0176(12) 0.0365(16) -0.0122(12) -0.0127(13) 0.0019(11)
C12 0.0357(15) 0.0277(13) 0.0340(16) -0.0202(12) -0.0112(13) 0.0084(11)
C13 0.0167(11) 0.0278(12) 0.0220(13) -0.0107(11) -0.0040(10) -0.0018(9)
C14 0.0241(14) 0.0407(16) 0.0377(17) -0.0171(14) -0.0040(13) -0.0109(12)
C15 0.0204(13) 0.0432(16) 0.0348(16) -0.0213(14) -0.0094(12) 0.0101(11)
C16 0.0196(11) 0.0245(12) 0.0246(13) -0.0120(10) -0.0114(10) 0.0038(9)
C17 0.0273(13) 0.0260(13) 0.0287(14) -0.0102(11) -0.0162(12) 0.0089(10)
C18 0.0297(14) 0.0416(16) 0.0356(17) -0.0199(14) -0.0194(13) 0.0037(12)
C19 0.0154(10) 0.0142(10) 0.0181(11) -0.0062(9) -0.0067(9) 0.0036(8)
C20 0.0185(11) 0.0150(10) 0.0207(12) -0.0072(9) -0.0070(10) 0.0026(8)
C21 0.0199(11) 0.0178(11) 0.0281(14) -0.0096(10) -0.0091(11) 0.0027(9)
C22 0.0275(14) 0.0262(13) 0.0350(16) -0.0097(12) -0.0185(13) 0.0032(11)
C23 0.0425(17) 0.0324(14) 0.0285(15) -0.0105(12) -0.0212(14) 0.0009(12)
C24 0.0342(15) 0.0304(14) 0.0230(14) -0.0140(12) -0.0088(12) 0.0012(11)
C25 0.0192(11) 0.0202(11) 0.0224(13) -0.0085(10) -0.0055(10) 0.0016(9)
C26 0.0191(11) 0.0204(11) 0.0195(12) -0.0111(10) -0.0092(10) 0.0078(9)
C27 0.0233(12) 0.0208(11) 0.0250(13) -0.0105(10) -0.0082(11) 0.0083(9)
C28 0.0287(14) 0.0284(13) 0.0247(14) -0.0108(11) -0.0114(12) 0.0177(11)
C29 0.0198(12) 0.0461(16) 0.0270(14) -0.0208(13) -0.0110(11) 0.0178(11)
C30 0.0177(12) 0.0357(14) 0.0262(14) -0.0175(12) -0.0053(11) 0.0028(10)
C31 0.0216(12) 0.0215(11) 0.0247(13) -0.0133(10) -0.0080(10) 0.0059(9)
C32 0.0175(11) 0.0125(10) 0.0223(12) -0.0069(9) -0.0068(10) 0.0072(8)
C33 0.0210(12) 0.0158(10) 0.0293(14) -0.0096(10) -0.0085(11) 0.0060(9)
C34 0.0243(13) 0.0148(11) 0.0327(15) -0.0041(11) -0.0040(12) 0.0044(10)
C35 0.0313(14) 0.0228(12) 0.0225(14) -0.0004(11) -0.0037(12) 0.0132(11)
C36 0.0308(14) 0.0331(14) 0.0232(14) -0.0122(12) -0.0137(12) 0.0170(11)
C37 0.0209(12) 0.0202(11) 0.0260(13) -0.0099(10) -0.0102(11) 0.0079(9)
N1 0.0155(9) 0.0152(9) 0.0203(10) -0.0069(8) -0.0050(8) 0.0032(7)
O1 0.0259(9) 0.0208(9) 0.0335(11) -0.0126(8) -0.0080(8) 0.0128(7)
O2 0.0183(8) 0.0152(7) 0.0242(9) -0.0105(7) -0.0104(7) 0.0069(6)
O3 0.0157(8) 0.0136(7) 0.0216(9) -0.0078(7) -0.0064(7) 0.0050(6)
Br1 0.01745(10) 0.01775(10) 0.01637(11) -0.00535(9) -0.00675(9) -0.00087(8)
Re1 0.01304(4) 0.01055(4) 0.01622(5) -0.00520(3) -0.00537(3) 0.00278(3)
P1 0.0193(3) 0.0141(3) 0.0160(3) -0.0046(2) -0.0063(2) 0.0053(2)
P2 0.0150(3) 0.0167(3) 0.0222(3) -0.0104(2) -0.0069(2) 0.0023(2)
B1 0.0165(12) 0.0127(11) 0.0210(13) -0.0078(10) -0.0070(10) 0.0046(9)
F1 0.0205(7) 0.0337(8) 0.0401(10) -0.0218(8) -0.0128(7) 0.0112(6)
F2 0.0392(10) 0.0506(11) 0.0613(13) -0.0266(10) -0.0377(10) 0.0184(8)
F3 0.0649(14) 0.0715(14) 0.0484(13) -0.0329(11) -0.0406(11) 0.0161(11)
F4 0.0462(11) 0.0611(12) 0.0337(10) -0.0332(10) -0.0106(9) 0.0072(9)
F5 0.0230(8) 0.0426(9) 0.0348(9) -0.0254(8) -0.0095(7) 0.0131(7)
F6 0.0291(8) 0.0179(7) 0.0441(10) -0.0119(7) -0.0095(8) 0.0070(6)
F7 0.0424(10) 0.0357(9) 0.0481(11) -0.0137(8) -0.0177(9) 0.0283(8)
F8 0.0217(8) 0.0643(12) 0.0454(11) -0.0245(10) -0.0161(8) 0.0232(8)
F9 0.0183(8) 0.0482(10) 0.0503(12) -0.0237(9) -0.0042(8) -0.0028(7)
F10 0.0230(8) 0.0184(7) 0.0495(11) -0.0104(7) -0.0051(8) 0.0020(6)
F11 0.0329(9) 0.0244(8) 0.0365(10) -0.0123(7) -0.0114(8) -0.0047(6)
F12 0.0396(10) 0.0256(9) 0.0457(12) -0.0022(8) -0.0011(9) -0.0115(7)
F13 0.0481(11) 0.0407(10) 0.0244(9) 0.0035(8) -0.0036(8) 0.0112(9)
F14 0.0457(11) 0.0602(12) 0.0285(10) -0.0190(9) -0.0213(9) 0.0186(9)
F15 0.0293(8) 0.0349(9) 0.0329(9) -0.0168(7) -0.0146(7) 0.0012(7)

loop_
_atom_type_symbol
_atom_type_description
_atom_type_scat_dispersion_real
_atom_type_scat_dispersion_imag
_atom_type_scat_source
C C 0.0033 0.0016 'International Tables Vol C Tables 4.2.6.8 and 6.1.1.4'
H H 0.0000 0.0000 'International Tables Vol C Tables 4.2.6.8 and 6.1.1.4'
N N 0.0061 0.0033 'International Tables Vol C Tables 4.2.6.8 and 6.1.1.4'
O O 0.0106 0.0060 'International Tables Vol C Tables 4.2.6.8 and 6.1.1.4'
Br Br -0.2901 2.4595 'International Tables Vol C Tables 4.2.6.8 and 6.1.1.4'
Re Re -1.0185 7.2310 'International Tables Vol C Tables 4.2.6.8 and 6.1.1.4'
P P 0.1023 0.0942 'International Tables Vol C Tables 4.2.6.8 and 6.1.1.4'
B B 0.0013 0.0007 'International Tables Vol C Tables 4.2.6.8 and 6.1.1.4'
F F 0.0171 0.0103 'International Tables Vol C Tables 4.2.6.8 and 6.1.1.4'

loop_
_geom_angle_atom_site_label_1
_geom_angle_atom_site_label_2
_geom_angle_atom_site_label_3
_geom_angle
_geom_angle_site_symmetry_3
C2 C1 C3 108.7(2) .
C2 C1 P1 117.03(19) .
C3 C1 P1 112.81(18) .
C2 C1 H1 105.8 .
C3 C1 H1 105.8 .
P1 C1 H1 105.8 .
C1 C2 H2A 109.5 .
C1 C2 H2B 109.5 .
H2A C2 H2B 109.5 .
C1 C2 H2C 109.5 .
H2A C2 H2C 109.5 .
H2B C2 H2C 109.5 .
C1 C3 H3A 109.5 .
C1 C3 H3B 109.5 .
H3A C3 H3B 109.5 .
C1 C3 H3C 109.5 .
H3A C3 H3C 109.5 .
H3B C3 H3C 109.5 .
C6 C4 C5 108.6(2) .
C6 C4 P1 116.93(19) .
C5 C4 P1 114.98(19) .
C6 C4 H4 105.0 .
C5 C4 H4 105.0 .
P1 C4 H4 105.0 .
C4 C5 H5A 109.5 .
C4 C5 H5B 109.5 .
H5A C5 H5B 109.5 .
C4 C5 H5C 109.5 .
H5A C5 H5C 109.5 .
H5B C5 H5C 109.5 .
C4 C6 H6A 109.5 .
C4 C6 H6B 109.5 .
H6A C6 H6B 109.5 .
C4 C6 H6C 109.5 .
H6A C6 H6C 109.5 .
H6B C6 H6C 109.5 .
C8 C7 C9 110.3(2) .
C8 C7 P1 114.68(18) .
C9 C7 P1 113.24(18) .
C8 C7 H7 105.9 .
C9 C7 H7 105.9 .
P1 C7 H7 105.9 .
C7 C8 H8A 109.5 .
C7 C8 H8B 109.5 .
H8A C8 H8B 109.5 .
C7 C8 H8C 109.5 .
H8A C8 H8C 109.5 .
H8B C8 H8C 109.5 .
C7 C9 H9A 109.5 .
C7 C9 H9B 109.5 .
H9A C9 H9B 109.5 .
C7 C9 H9C 109.5 .
H9A C9 H9C 109.5 .
H9B C9 H9C 109.5 .
C12 C10 C11 110.8(2) .
C12 C10 P2 113.57(17) .
C11 C10 P2 113.03(18) .
C12 C10 H10 106.3 .
C11 C10 H10 106.3 .
P2 C10 H10 106.3 .
C10 C11 H11A 109.5 .
C10 C11 H11B 109.5 .
H11A C11 H11B 109.5 .
C10 C11 H11C 109.5 .
H11A C11 H11C 109.5 .
H11B C11 H11C 109.5 .
C10 C12 H12A 109.5 .
C10 C12 H12B 109.5 .
H12A C12 H12B 109.5 .
C10 C12 H12C 109.5 .
H12A C12 H12C 109.5 .
H12B C12 H12C 109.5 .
C15 C13 C14 109.3(2) .
C15 C13 P2 112.40(18) .
C14 C13 P2 116.54(19) .
C15 C13 H13 105.9 .
C14 C13 H13 105.9 .
P2 C13 H13 105.9 .
C13 C14 H14A 109.5 .
C13 C14 H14B 109.5 .
H14A C14 H14B 109.5 .
C13 C14 H14C 109.5 .
H14A C14 H14C 109.5 .
H14B C14 H14C 109.5 .
C13 C15 H15A 109.5 .
C13 C15 H15B 109.5 .
H15A C15 H15B 109.5 .
C13 C15 H15C 109.5 .
H15A C15 H15C 109.5 .
H15B C15 H15C 109.5 .
C18 C16 C17 109.4(2) .
C18 C16 P2 114.74(19) .
C17 C16 P2 116.59(18) .
C18 C16 H16 104.9 .
C17 C16 H16 104.9 .
P2 C16 H16 104.9 .
C16 C17 H17A 109.5 .
C16 C17 H17B 109.5 .
H17A C17 H17B 109.5 .
C16 C17 H17C 109.5 .
H17A C17 H17C 109.5 .
H17B C17 H17C 109.5 .
C16 C18 H18A 109.5 .
C16 C18 H18B 109.5 .
H18A C18 H18B 109.5 .
C16 C18 H18C 109.5 .
H18A C18 H18C 109.5 .
H18B C18 H18C 109.5 .
O2 C19 O3 120.1(2) .
O2 C19 H19 119.9 .
O3 C19 H19 119.9 .
C25 C20 C21 113.0(2) .
C25 C20 B1 126.7(2) .
C21 C20 B1 120.2(2) .
F1 C21 C22 116.2(2) .
F1 C21 C20 118.8(2) .
C22 C21 C20 125.0(2) .
F2 C22 C21 120.7(3) .
F2 C22 C23 120.2(3) .
C21 C22 C23 119.1(3) .
F3 C23 C24 120.2(3) .
F3 C23 C22 120.9(3) .
C24 C23 C22 118.8(3) .
F4 C24 C23 119.9(3) .
F4 C24 C25 119.9(3) .
C23 C24 C25 120.2(3) .
F5 C25 C24 114.6(2) .
F5 C25 C20 121.5(2) .
C24 C25 C20 123.9(2) .
C31 C26 C27 113.5(2) .
C31 C26 B1 127.4(2) .
C27 C26 B1 119.0(2) .
F6 C27 C28 115.9(2) .
F6 C27 C26 119.6(2) .
C28 C27 C26 124.4(2) .
F7 C28 C29 119.9(2) .
F7 C28 C27 120.6(3) .
C29 C28 C27 119.5(2) .
F8 C29 C28 120.9(2) .
F8 C29 C30 120.2(3) .
C28 C29 C30 119.0(2) .
F9 C30 C29 119.7(2) .
F9 C30 C31 120.6(2) .
C29 C30 C31 119.6(2) .
F10 C31 C26 120.9(2) .
F10 C31 C30 115.2(2) .
C26 C31 C30 123.9(2) .
C37 C32 C33 114.0(2) .
C37 C32 B1 119.5(2) .
C33 C32 B1 126.4(2) .
F11 C33 C34 116.2(2) .
F11 C33 C32 120.7(2) .
C34 C33 C32 123.0(3) .
F12 C34 C35 120.0(3) .
F12 C34 C33 119.7(3) .
C35 C34 C33 120.3(3) .
F13 C35 C34 120.8(3) .
F13 C35 C36 119.6(3) .
C34 C35 C36 119.5(3) .
F14 C36 C35 120.4(3) .
F14 C36 C37 121.0(3) .
C35 C36 C37 118.5(3) .
F15 C37 C36 116.2(2) .
F15 C37 C32 119.3(2) .
C36 C37 C32 124.5(2) .
O1 N1 Re1 174.63(18) .
C19 O2 Re1 144.74(16) .
C19 O3 B1 126.52(18) .
Re1 Br1 Re1 102.773(10) 2_656
N1 Re1 O2 178.66(8) .
N1 Re1 P1 90.05(7) .
O2 Re1 P1 88.63(5) .
N1 Re1 P2 93.46(7) .
O2 Re1 P2 86.68(5) .
P1 Re1 P2 103.78(2) .
N1 Re1 Br1 93.05(6) .
O2 Re1 Br1 87.14(4) .
P1 Re1 Br1 90.127(17) .
P2 Re1 Br1 164.628(16) .
N1 Re1 Br1 87.32(7) 2_656
O2 Re1 Br1 94.01(5) 2_656
P1 Re1 Br1 166.915(16) 2_656
P2 Re1 Br1 89.182(17) 2_656
Br1 Re1 Br1 77.227(10) 2_656
C7 P1 C4 100.17(12) .
C7 P1 C1 103.80(11) .
C4 P1 C1 107.80(12) .
C7 P1 Re1 118.15(8) .
C4 P1 Re1 109.93(8) .
C1 P1 Re1 115.53(9) .
C10 P2 C13 103.71(11) .
C10 P2 C16 100.34(12) .
C13 P2 C16 106.92(12) .
C10 P2 Re1 113.28(9) .
C13 P2 Re1 119.13(9) .
C16 P2 Re1 111.55(8) .
O3 B1 C32 109.43(18) .
O3 B1 C20 104.18(18) .
C32 B1 C20 116.7(2) .
O3 B1 C26 106.56(18) .
C32 B1 C26 107.6(2) .
C20 B1 C26 111.94(19) .

loop_
_geom_bond_atom_site_label_1
_geom_bond_atom_site_label_2
_geom_bond_distance
_geom_bond_site_symmetry_2
C1 C2 1.529(4) .
C1 C3 1.534(3) .
C1 P1 1.865(2) .
C1 H1 0.9800 .
C2 H2A 0.9600 .
C2 H2B 0.9600 .
C2 H2C 0.9600 .
C3 H3A 0.9600 .
C3 H3B 0.9600 .
C3 H3C 0.9600 .
C4 C6 1.534(3) .
C4 C5 1.538(4) .
C4 P1 1.865(3) .
C4 H4 0.9800 .
C5 H5A 0.9600 .
C5 H5B 0.9600 .
C5 H5C 0.9600 .
C6 H6A 0.9600 .
C6 H6B 0.9600 .
C6 H6C 0.9600 .
C7 C8 1.522(4) .
C7 C9 1.538(4) .
C7 P1 1.859(2) .
C7 H7 0.9800 .
C8 H8A 0.9600 .
C8 H8B 0.9600 .
C8 H8C 0.9600 .
C9 H9A 0.9600 .
C9 H9B 0.9600 .
C9 H9C 0.9600 .
C10 C12 1.531(4) .
C10 C11 1.532(4) .
C10 P2 1.857(2) .
C10 H10 0.9800 .
C11 H11A 0.9600 .
C11 H11B 0.9600 .
C11 H11C 0.9600 .
C12 H12A 0.9600 .
C12 H12B 0.9600 .
C12 H12C 0.9600 .
C13 C15 1.536(4) .
C13 C14 1.540(4) .
C13 P2 1.867(2) .
C13 H13 0.9800 .
C14 H14A 0.9600 .
C14 H14B 0.9600 .
C14 H14C 0.9600 .
C15 H15A 0.9600 .
C15 H15B 0.9600 .
C15 H15C 0.9600 .
C16 C18 1.531(3) .
C16 C17 1.534(3) .
C16 P2 1.871(3) .
C16 H16 0.9800 .
C17 H17A 0.9600 .
C17 H17B 0.9600 .
C17 H17C 0.9600 .
C18 H18A 0.9600 .
C18 H18B 0.9600 .
C18 H18C 0.9600 .
C19 O2 1.246(2) .
C19 O3 1.268(3) .
C19 H19 0.9300 .
C20 C25 1.389(3) .
C20 C21 1.394(3) .
C20 B1 1.638(4) .
C21 F1 1.349(3) .
C21 C22 1.374(4) .
C22 F2 1.341(3) .
C22 C23 1.376(4) .
C23 F3 1.343(3) .
C23 C24 1.373(4) .
C24 F4 1.348(3) .
C24 C25 1.378(4) .
C25 F5 1.348(3) .
C26 C31 1.382(3) .
C26 C27 1.393(3) .
C26 B1 1.644(3) .
C27 F6 1.349(3) .
C27 C28 1.373(3) .
C28 F7 1.347(3) .
C28 C29 1.370(4) .
C29 F8 1.341(3) .
C29 C30 1.377(4) .
C30 F9 1.340(3) .
C30 C31 1.383(3) .
C31 F10 1.351(3) .
C32 C37 1.387(4) .
C32 C33 1.389(3) .
C32 B1 1.636(4) .
C33 F11 1.346(3) .
C33 C34 1.382(4) .
C34 F12 1.344(3) .
C34 C35 1.364(4) .
C35 F13 1.339(3) .
C35 C36 1.376(4) .
C36 F14 1.340(3) .
C36 C37 1.383(4) .
C37 F15 1.352(3) .
N1 O1 1.192(2) .
N1 Re1 1.7354(18) .
O2 Re1 2.1164(15) .
O3 B1 1.553(3) .
Br1 Re1 2.6366(3) .
Br1 Re1 2.6672(3) 2_656
Re1 P1 2.4675(7) .
Re1 P2 2.4713(6) .
Re1 Br1 2.6672(3) 2_656
